data_7044072
loop_
_publ_author_name
'Togashi, Takanari'
'Nakayama, Masato'
'Miyake, Ryosuke'
'Uruma, Keirei'
'Kanaizuka, Katsuhiko'
'Kurihara, Masato'

_publ_section_title
;
 N,N-diethyl-diaminopropane-Copper(II) Oxalate Self-Reducible Complex for
 the Solution-Based Synthesis of Copper Nanocrystals
;
_journal_name_full 'Dalton Trans.'
_journal_paper_doi 10.1039/C7DT02510F
_journal_year 2017
_chemical_formula_sum 'C16 H36 Cu N4 O4'
_chemical_formula_weight 412.03
_space_group_crystal_system monoclinic
_space_group_IT_number 14
_space_group_name_Hall '-P 2ybc'
_space_group_name_H-M_alt 'P 1 21/c 1'
_symmetry_space_group_name_Hall '-P 2ybc'
_symmetry_space_group_name_H-M 'P 1 21/c 1'
_atom_sites_solution_hydrogens mixed
_atom_sites_solution_primary direct
_audit_update_record
;
2017-07-10 deposited with the CCDC.
2017-08-31 downloaded from the CCDC.
;
_cell_angle_alpha 90
_cell_angle_beta 118.482(18)
_cell_angle_gamma 90
_cell_formula_units_Z 4
_cell_length_a 15.357(18)
_cell_length_b 10.037(11)
_cell_length_c 15.475(18)
_cell_measurement_reflns_used 1500
_cell_measurement_temperature 93
_cell_measurement_theta_max 25.4645
_cell_measurement_theta_min 2.5268
_cell_volume 2097(4)
_computing_cell_refinement 'SAINT V8.32B (Bruker AXS)'
_computing_data_collection 'Bruker SMART APEXII ULTRA'
_computing_data_reduction 'SAINT V8.32B (Bruker AXS)'
_computing_molecular_graphics 'XSHELL V6.3.1 (Bruker AXS)'
_computing_publication_material 'Generate Report (Bruekr AXS)'
_computing_structure_refinement 'SHELXL-2014/6 (Sheldrick, 2014)'
_computing_structure_solution 'SHELXS-97 (Sheldrick, 1997)'
_diffrn_ambient_temperature 93
_diffrn_detector_area_resol_mean 8.3333
_diffrn_measured_fraction_theta_full 0.998
_diffrn_measured_fraction_theta_max 0.998
_diffrn_measurement_device_type 'Bruker D8 goniometer'
_diffrn_measurement_method 'omega scans'
_diffrn_radiation_monochromator 'multilayered conforcal mirror'
_diffrn_radiation_type MoK\a
_diffrn_radiation_wavelength 0.71073
_diffrn_reflns_av_R_equivalents 0.1447
_diffrn_reflns_av_unetI/netI 0.1569
_diffrn_reflns_limit_h_max 18
_diffrn_reflns_limit_h_min -18
_diffrn_reflns_limit_k_max 9
_diffrn_reflns_limit_k_min -11
_diffrn_reflns_limit_l_max 12
_diffrn_reflns_limit_l_min -18
_diffrn_reflns_number 10600
_diffrn_reflns_theta_full 25.03
_diffrn_reflns_theta_max 25.03
_diffrn_reflns_theta_min 2.52
_diffrn_source 'rotating-anode X-ray tube'
_diffrn_source_type 'Bruker Tourbo X-ray Source'
_exptl_absorpt_coefficient_mu 1.067
_exptl_absorpt_correction_T_max 0.99
_exptl_absorpt_correction_T_min 0.65
_exptl_absorpt_correction_type empirical
_exptl_absorpt_process_details 'SADABS V2012/1 (Bruker AXS)'
_exptl_crystal_colour blue
_exptl_crystal_density_diffrn 1.305
_exptl_crystal_density_method 'not measured'
_exptl_crystal_description plate
_exptl_crystal_F_000 884
_exptl_crystal_size_max 0.180
_exptl_crystal_size_mid 0.010
_exptl_crystal_size_min 0.010
_refine_diff_density_max 1.089
_refine_diff_density_min -1.002
_refine_ls_extinction_method none
_refine_ls_goodness_of_fit_ref 1.079
_refine_ls_hydrogen_treatment mixed
_refine_ls_matrix_type full
_refine_ls_number_parameters 230
_refine_ls_number_reflns 3699
_refine_ls_number_restraints 0
_refine_ls_restrained_S_all 1.079
_refine_ls_R_factor_all 0.1264
_refine_ls_R_factor_gt 0.0744
_refine_ls_shift/su_max 0.000
_refine_ls_shift/su_mean 0.000
_refine_ls_structure_factor_coef Fsqd
_refine_ls_weighting_details 'w=1/[\s^2^(Fo^2^)+(0.0692P)^2^+3.8301P] where P=(Fo^2^+2Fc^2^)/3'
_refine_ls_weighting_scheme calc
_refine_ls_wR_factor_gt 0.1703
_refine_ls_wR_factor_ref 0.1838
_reflns_number_gt 2420
_reflns_number_total 3699
_reflns_threshold_expression 'I > 2\s(I)'
_cod_data_source_file c7dt02510f2.cif
_cod_data_source_block I
_cod_original_cell_volume 2097.(4)
_cod_database_code 7044072

loop_
_space_group_symop_operation_xyz
'x, y, z'
'-x, y+1/2, -z+1/2'
'-x, -y, -z'
'x, -y-1/2, z-1/2'

loop_
_atom_site_type_symbol
_atom_site_label
_atom_site_fract_x
_atom_site_fract_y
_atom_site_fract_z
_atom_site_U_iso_or_equiv
_atom_site_adp_type
_atom_site_calc_flag
_atom_site_refinement_flags_adp
_atom_site_refinement_flags_posn
_atom_site_occupancy
Cu Cu1 0.42399(6) 0.73296(6) 0.25845(5) 0.0161(2) Uani d . . 1
O O1 0.4489(3) 0.8632(3) 0.1790(3) 0.0214(10) Uani d . . 1
O O2 0.3997(3) 0.6109(3) 0.1468(3) 0.0238(11) Uani d . . 1
O O3 0.3941(4) 0.6157(4) -0.0005(3) 0.0281(12) Uani d . . 1
O O4 0.4230(4) 0.8927(4) 0.0253(3) 0.0304(12) Uani d . . 1
C C1 0.4267(5) 0.8240(5) 0.0923(5) 0.0242(16) Uani d . . 1
C C2 0.4059(5) 0.6712(6) 0.0761(4) 0.0210(15) Uani d . . 1
N N2 0.8169(4) 0.7774(5) 0.5934(4) 0.0249(13) Uani d . . 1
N N1 0.4998(4) 0.8441(4) 0.3817(4) 0.0219(13) Uani d . . 1
H H1A 0.5153 0.9234 0.3639 0.026 Uiso calc U R 1
H H1B 0.4588 0.8616 0.4075 0.026 Uiso calc U R 1
N N3 0.4127(4) 0.5804(4) 0.3350(4) 0.0243(13) Uani d . . 1
H H3A 0.4627 0.5225 0.3466 0.029 Uiso calc U R 1
H H3B 0.4236 0.6122 0.3944 0.029 Uiso calc U R 1
N N4 0.2513(4) 0.7989(5) 0.1933(4) 0.0221(13) Uani d . . 1
C C3 0.5937(5) 0.7836(5) 0.4612(5) 0.0246(16) Uani d . . 1
H H3C 0.5779 0.6989 0.4835 0.029 Uiso calc U R 1
H H3D 0.6234 0.8449 0.5181 0.029 Uiso calc U R 1
C C4 0.6674(5) 0.7572(6) 0.4248(5) 0.0266(15) Uani d . . 1
H H4A 0.6814 0.842 0.401 0.032 Uiso calc U R 1
H H4B 0.6371 0.6955 0.3681 0.032 Uiso calc U R 1
C C6 0.9062(5) 0.7065(6) 0.6634(5) 0.0322(18) Uani d . . 1
H H6A 0.9542 0.7058 0.6379 0.039 Uiso calc U R 1
H H6B 0.8884 0.6128 0.6678 0.039 Uiso calc U R 1
C C8 0.8359(5) 0.9164(6) 0.5767(6) 0.0312(18) Uani d . . 1
H H8A 0.8645 0.9637 0.6405 0.037 Uiso calc U R 1
H H8B 0.7714 0.9589 0.5331 0.037 Uiso calc U R 1
C C5 0.7655(5) 0.6976(6) 0.5021(5) 0.0309(17) Uani d . . 1
H H5A 0.7526 0.6075 0.5195 0.037 Uiso calc U R 1
H H5B 0.8101 0.6875 0.4729 0.037 Uiso calc U R 1
C C7 0.9555(7) 0.7655(8) 0.7650(6) 0.053(2) Uani d . . 1
H H7A 0.9799 0.8549 0.7627 0.079 Uiso calc U R 1
H H7B 1.0111 0.7089 0.8088 0.079 Uiso calc U R 1
H H7C 0.9075 0.7713 0.7897 0.079 Uiso calc U R 1
C C9 0.9050(6) 0.9378(8) 0.5315(6) 0.046(2) Uani d . . 1
H H9A 0.9706 0.9009 0.5756 0.069 Uiso calc U R 1
H H9B 0.911 1.0333 0.5225 0.069 Uiso calc U R 1
H H9C 0.8775 0.8927 0.4677 0.069 Uiso calc U R 1
C C15 0.2179(5) 0.8508(6) 0.0919(5) 0.0258(16) Uani d . . 1
H H15A 0.2286 0.7804 0.0531 0.031 Uiso calc U R 1
H H15B 0.2604 0.9273 0.0962 0.031 Uiso calc U R 1
C C13 0.2406(5) 0.8997(6) 0.2579(5) 0.0283(17) Uani d . . 1
H H13A 0.2713 0.8646 0.3258 0.034 Uiso calc U R 1
H H13B 0.1692 0.9135 0.2358 0.034 Uiso calc U R 1
C C14 0.2882(5) 1.0350(6) 0.2585(5) 0.0317(18) Uani d . . 1
H H14A 0.3577 1.0216 0.2754 0.048 Uiso calc U R 1
H H14B 0.2845 1.0937 0.3073 0.048 Uiso calc U R 1
H H14C 0.2527 1.076 0.1933 0.048 Uiso calc U R 1
C C10 0.3187(5) 0.5030(6) 0.2923(5) 0.0322(18) Uani d . . 1
H H10A 0.3249 0.4291 0.3372 0.039 Uiso calc U R 1
H H10B 0.3065 0.4639 0.2288 0.039 Uiso calc U R 1
C C12 0.1912(5) 0.6799(6) 0.1863(5) 0.038(2) Uani d . . 1
H H12A 0.1835 0.6259 0.1296 0.045 Uiso calc U R 1
H H12B 0.1244 0.7102 0.1721 0.045 Uiso calc U R 1
C C11 0.2316(6) 0.5905(6) 0.2762(6) 0.0362(19) Uani d . . 1
H H11A 0.252 0.6473 0.335 0.043 Uiso calc U R 1
H H11B 0.1773 0.5323 0.271 0.043 Uiso calc U R 1
C C16 0.1076(5) 0.8964(6) 0.0347(5) 0.0318(18) Uani d . . 1
H H16A 0.0641 0.8202 0.0257 0.048 Uiso calc U R 1
H H16B 0.0937 0.9316 -0.0297 0.048 Uiso calc U R 1
H H16C 0.0955 0.966 0.0722 0.048 Uiso calc U R 1

loop_
_atom_site_aniso_label
_atom_site_aniso_U_11
_atom_site_aniso_U_22
_atom_site_aniso_U_33
_atom_site_aniso_U_12
_atom_site_aniso_U_13
_atom_site_aniso_U_23
Cu1 0.0198(4) 0.0184(3) 0.0051(4) -0.0002(3) 0.0019(3) 0.0004(3)
O1 0.032(3) 0.0210(18) 0.006(2) -0.0079(17) 0.005(2) -0.0029(15)
O2 0.041(3) 0.0172(18) 0.011(2) 0.0050(17) 0.011(2) 0.0001(16)
O3 0.033(3) 0.035(2) 0.011(2) -0.0055(19) 0.006(2) -0.0051(18)
O4 0.044(3) 0.034(2) 0.016(2) -0.006(2) 0.018(3) 0.0027(19)
C1 0.024(4) 0.023(3) 0.017(4) -0.002(2) 0.003(3) 0.003(2)
C2 0.011(3) 0.038(3) 0.005(3) 0.007(2) -0.003(3) -0.004(2)
N2 0.022(3) 0.032(3) 0.012(3) 0.001(2) 0.002(3) -0.001(2)
N1 0.024(3) 0.022(2) 0.016(3) 0.000(2) 0.008(3) -0.001(2)
N3 0.034(3) 0.023(2) 0.011(3) -0.005(2) 0.006(3) -0.0004(19)
N4 0.019(3) 0.029(2) 0.010(3) 0.000(2) 0.001(3) 0.001(2)
C3 0.024(4) 0.028(3) 0.012(3) -0.004(2) 0.001(3) -0.001(2)
C4 0.029(4) 0.041(3) 0.010(3) 0.003(3) 0.008(3) -0.004(3)
C6 0.028(4) 0.033(3) 0.024(4) 0.002(3) 0.003(4) 0.007(3)
C8 0.025(4) 0.032(3) 0.029(4) 0.000(3) 0.006(4) 0.001(3)
C5 0.027(4) 0.037(3) 0.026(4) 0.001(3) 0.010(4) -0.009(3)
C7 0.038(5) 0.077(6) 0.026(4) 0.003(4) 0.000(4) -0.004(4)
C9 0.033(5) 0.058(4) 0.037(5) 0.006(3) 0.010(4) 0.023(4)
C15 0.030(4) 0.032(3) 0.013(3) 0.002(3) 0.008(3) 0.002(2)
C13 0.019(4) 0.044(3) 0.018(4) 0.013(3) 0.005(3) 0.005(3)
C14 0.029(4) 0.036(3) 0.018(4) 0.002(3) 0.001(4) -0.004(3)
C10 0.046(5) 0.026(3) 0.022(4) 0.001(3) 0.013(4) 0.008(3)
C12 0.023(4) 0.037(3) 0.031(4) -0.010(3) -0.006(4) 0.007(3)
C11 0.033(4) 0.038(3) 0.034(4) -0.008(3) 0.014(4) 0.007(3)
C16 0.022(4) 0.041(3) 0.015(4) 0.001(3) -0.005(3) -0.001(3)

loop_
_atom_type_symbol
_atom_type_description
_atom_type_scat_dispersion_real
_atom_type_scat_dispersion_imag
_atom_type_scat_source
C C 0.0033 0.0016 'International Tables Vol C Tables 4.2.6.8 and 6.1.1.4'
H H 0.0000 0.0000 'International Tables Vol C Tables 4.2.6.8 and 6.1.1.4'
N N 0.0061 0.0033 'International Tables Vol C Tables 4.2.6.8 and 6.1.1.4'
O O 0.0106 0.0060 'International Tables Vol C Tables 4.2.6.8 and 6.1.1.4'
Cu Cu 0.3201 1.2651 'International Tables Vol C Tables 4.2.6.8 and 6.1.1.4'

loop_
_geom_angle_atom_site_label_1
_geom_angle_atom_site_label_2
_geom_angle_atom_site_label_3
_geom_angle
O1 Cu1 N3 170.6(2)
O1 Cu1 O2 82.99(19)
N3 Cu1 O2 90.5(2)
O1 Cu1 N1 91.6(2)
N3 Cu1 N1 92.1(2)
O2 Cu1 N1 159.1(2)
O1 Cu1 N4 93.37(19)
N3 Cu1 N4 94.0(2)
O2 Cu1 N4 95.22(18)
N1 Cu1 N4 105.3(2)
C1 O1 Cu1 114.9(4)
C2 O2 Cu1 112.6(3)
O4 C1 O1 126.6(5)
O4 C1 C2 119.6(6)
O1 C1 C2 113.7(5)
O3 C2 O2 124.2(6)
O3 C2 C1 121.2(6)
O2 C2 C1 114.6(5)
C6 N2 C8 113.3(5)
C6 N2 C5 109.1(5)
C8 N2 C5 113.9(5)
C3 N1 Cu1 116.3(3)
C3 N1 H1A 108.2
Cu1 N1 H1A 108.2
C3 N1 H1B 108.2
Cu1 N1 H1B 108.2
H1A N1 H1B 107.4
C10 N3 Cu1 118.5(4)
C10 N3 H3A 107.7
Cu1 N3 H3A 107.7
C10 N3 H3B 107.7
Cu1 N3 H3B 107.7
H3A N3 H3B 107.1
C12 N4 C13 109.4(6)
C12 N4 C15 108.4(5)
C13 N4 C15 112.1(5)
C12 N4 Cu1 109.2(4)
C13 N4 Cu1 110.8(4)
C15 N4 Cu1 106.9(4)
N1 C3 C4 111.2(5)
N1 C3 H3C 109.4
C4 C3 H3C 109.4
N1 C3 H3D 109.4
C4 C3 H3D 109.4
H3C C3 H3D 108.0
C3 C4 C5 114.2(6)
C3 C4 H4A 108.7
C5 C4 H4A 108.7
C3 C4 H4B 108.7
C5 C4 H4B 108.7
H4A C4 H4B 107.6
N2 C6 C7 114.1(6)
N2 C6 H6A 108.7
C7 C6 H6A 108.7
N2 C6 H6B 108.7
C7 C6 H6B 108.7
H6A C6 H6B 107.6
N2 C8 C9 116.7(6)
N2 C8 H8A 108.1
C9 C8 H8A 108.1
N2 C8 H8B 108.1
C9 C8 H8B 108.1
H8A C8 H8B 107.3
N2 C5 C4 114.4(5)
N2 C5 H5A 108.7
C4 C5 H5A 108.7
N2 C5 H5B 108.7
C4 C5 H5B 108.7
H5A C5 H5B 107.6
C6 C7 H7A 109.5
C6 C7 H7B 109.5
H7A C7 H7B 109.5
C6 C7 H7C 109.5
H7A C7 H7C 109.5
H7B C7 H7C 109.5
C8 C9 H9A 109.5
C8 C9 H9B 109.5
H9A C9 H9B 109.5
C8 C9 H9C 109.5
H9A C9 H9C 109.5
H9B C9 H9C 109.5
N4 C15 C16 115.8(6)
N4 C15 H15A 108.3
C16 C15 H15A 108.3
N4 C15 H15B 108.3
C16 C15 H15B 108.3
H15A C15 H15B 107.4
N4 C13 C14 113.6(6)
N4 C13 H13A 108.8
C14 C13 H13A 108.8
N4 C13 H13B 108.8
C14 C13 H13B 108.8
H13A C13 H13B 107.7
C13 C14 H14A 109.5
C13 C14 H14B 109.5
H14A C14 H14B 109.5
C13 C14 H14C 109.5
H14A C14 H14C 109.5
H14B C14 H14C 109.5
N3 C10 C11 111.3(5)
N3 C10 H10A 109.4
C11 C10 H10A 109.4
N3 C10 H10B 109.4
C11 C10 H10B 109.4
H10A C10 H10B 108.0
N4 C12 C11 116.2(5)
N4 C12 H12A 108.2
C11 C12 H12A 108.2
N4 C12 H12B 108.2
C11 C12 H12B 108.2
H12A C12 H12B 107.4
C10 C11 C12 115.9(7)
C10 C11 H11A 108.3
C12 C11 H11A 108.3
C10 C11 H11B 108.3
C12 C11 H11B 108.3
H11A C11 H11B 107.4
C15 C16 H16A 109.5
C15 C16 H16B 109.5
H16A C16 H16B 109.5
C15 C16 H16C 109.5
H16A C16 H16C 109.5
H16B C16 H16C 109.5

loop_
_geom_bond_atom_site_label_1
_geom_bond_atom_site_label_2
_geom_bond_distance
Cu1 O1 1.953(4)
Cu1 N3 1.994(5)
Cu1 O2 2.003(4)
Cu1 N1 2.029(5)
Cu1 N4 2.436(6)
O1 C1 1.278(8)
O2 C2 1.292(8)
O3 C2 1.244(8)
O4 C1 1.224(8)
C1 C2 1.562(8)
N2 C6 1.465(8)
N2 C8 1.473(8)
N2 C5 1.482(8)
N1 C3 1.507(8)
N1 H1A 0.91
N1 H1B 0.91
N3 C10 1.488(9)
N3 H3A 0.91
N3 H3B 0.91
N4 C12 1.482(8)
N4 C13 1.486(8)
N4 C15 1.492(8)
C3 C4 1.509(10)
C3 H3C 0.99
C3 H3D 0.99
C4 C5 1.529(9)
C4 H4A 0.99
C4 H4B 0.99
C6 C7 1.503(10)
C6 H6A 0.99
C6 H6B 0.99
C8 C9 1.540(12)
C8 H8A 0.99
C8 H8B 0.99
C5 H5A 0.99
C5 H5B 0.99
C7 H7A 0.98
C7 H7B 0.98
C7 H7C 0.98
C9 H9A 0.98
C9 H9B 0.98
C9 H9C 0.98
C15 C16 1.560(10)
C15 H15A 0.99
C15 H15B 0.99
C13 C14 1.540(9)
C13 H13A 0.99
C13 H13B 0.99
C14 H14A 0.98
C14 H14B 0.98
C14 H14C 0.98
C10 C11 1.517(10)
C10 H10A 0.99
C10 H10B 0.99
C12 C11 1.517(9)
C12 H12A 0.99
C12 H12B 0.99
C11 H11A 0.99
C11 H11B 0.99
C16 H16A 0.98
C16 H16B 0.98
C16 H16C 0.98
